data_4021599
loop_
_publ_author_name
'Menozzi, Edoardo'
'Busi, Marco'
'Massera, Chiara'
'Ugozzoli, Franco'
'Zuccaccia, Daniele'
'Macchioni, Alceo'
'Dalcanale, Enrico'

_publ_contact_author
;
 Prof. Enrico Dalcanale
 Dipartimento di Chimica Organica ed Industriale and Unit\`a INSTM 
 Universit\`a di Parma, Parco Area delle Scienze 17/A, 43100 Parma (Italy)
;
_publ_contact_author_email enrico.dalcanale@unipr.it
_publ_section_title
;
 Metal-Directed Self-Assembly of Cavitand Frameworks
;
_journal_coden_ASTM JOCEAH
_journal_issue 7
_journal_name_full 'Journal of Organic Chemistry'
_journal_page_first 2617
_journal_page_last 2624
_journal_paper_doi 10.1021/jo052460m
_journal_volume 71
_journal_year 2006
_chemical_formula_sum 'C65 H62 Cl2 N2 O9'
_chemical_formula_weight 1086.07
_space_group_IT_number 14
_symmetry_cell_setting monoclinic
_symmetry_space_group_name_Hall '-P 2yn'
_symmetry_space_group_name_H-M 'P 1 21/n 1'
_atom_sites_solution_hydrogens geom
_atom_sites_solution_primary direct
_atom_sites_solution_secondary difmap
_audit_creation_method SHELXL-97
_cell_angle_alpha 90.000(5)
_cell_angle_beta 106.457(5)
_cell_angle_gamma 90.000(5)
_cell_formula_units_Z 4
_cell_length_a 22.432(5)
_cell_length_b 17.535(5)
_cell_length_c 14.577(5)
_cell_measurement_reflns_used 24
_cell_measurement_temperature 173(2)
_cell_volume 5499(3)
_computing_data_collection 'Belletti & al. 1988'
_computing_structure_refinement 'SHELXL-97 (Sheldrick, 1997)'
_computing_structure_solution 'SIR 92'
_diffrn_ambient_temperature 173(2)
_diffrn_measured_fraction_theta_full 0.979
_diffrn_measured_fraction_theta_max 0.979
_diffrn_measurement_device_type 'Enraf Nonius CAD 4'
_diffrn_measurement_method \w/2\q
_diffrn_radiation_monochromator graphite
_diffrn_radiation_source 'fine-focus sealed tube'
_diffrn_radiation_type CuK\a
_diffrn_radiation_wavelength 1.54184
_diffrn_reflns_av_R_equivalents 0.0655
_diffrn_reflns_av_sigmaI/netI 0.0405
_diffrn_reflns_limit_h_max 25
_diffrn_reflns_limit_h_min -25
_diffrn_reflns_limit_k_max 20
_diffrn_reflns_limit_k_min 0
_diffrn_reflns_limit_l_max 17
_diffrn_reflns_limit_l_min 0
_diffrn_reflns_number 9521
_diffrn_reflns_theta_full 65.03
_diffrn_reflns_theta_max 65.03
_diffrn_reflns_theta_min 3.25
_diffrn_standards_decay_% 1
_diffrn_standards_interval_count 100
_diffrn_standards_number 1
_exptl_absorpt_coefficient_mu 1.560
_exptl_absorpt_correction_type none
_exptl_crystal_colour colourless
_exptl_crystal_density_diffrn 1.312
_exptl_crystal_density_method 'not measured'
_exptl_crystal_description prismatic
_exptl_crystal_F_000 2288
_exptl_crystal_size_max 0.24
_exptl_crystal_size_mid 0.18
_exptl_crystal_size_min 0.14
_refine_diff_density_max 0.961
_refine_diff_density_min -0.893
_refine_diff_density_rms 0.080
_refine_ls_extinction_method none
_refine_ls_goodness_of_fit_ref 1.051
_refine_ls_hydrogen_treatment constr
_refine_ls_matrix_type full
_refine_ls_number_parameters 714
_refine_ls_number_reflns 9158
_refine_ls_number_restraints 0
_refine_ls_restrained_S_all 1.051
_refine_ls_R_factor_all 0.1007
_refine_ls_R_factor_gt 0.0738
_refine_ls_shift/su_max 0.005
_refine_ls_shift/su_mean 0.000
_refine_ls_structure_factor_coef Fsqd
_refine_ls_weighting_details 'calc w=1/[\s^2^(Fo^2^)+(0.1537P)^2^+0.0000P] where P=(Fo^2^+2Fc^2^)/3'
_refine_ls_weighting_scheme calc
_refine_ls_wR_factor_gt 0.2124
_refine_ls_wR_factor_ref 0.2323
_reflns_number_gt 6247
_reflns_number_total 9158
_reflns_threshold_expression >2sigma(I)
_cod_data_source_file jo052460msi20051129_060556.cif
_cod_depositor_comments
;
 Updated bibliographic information.

 Antanas Vaitkus,
 2019-10-10
;
_cod_original_sg_symbol_H-M 'P 21/n'
_cod_database_code 4021599

loop_
_symmetry_equiv_pos_as_xyz
'x, y, z'
'-x+1/2, y+1/2, -z+1/2'
'-x, -y, -z'
'x-1/2, -y-1/2, z-1/2'

loop_
_atom_site_label
_atom_site_type_symbol
_atom_site_fract_x
_atom_site_fract_y
_atom_site_fract_z
_atom_site_U_iso_or_equiv
_atom_site_adp_type
_atom_site_occupancy
_atom_site_symmetry_multiplicity
_atom_site_calc_flag
_atom_site_refinement_flags
N1B N 1.13112(16) -0.34220(19) 0.5561(2) 0.0587(8) Uani 1 1 d .
N1D N 0.3392(2) -0.3305(2) -0.5268(3) 0.0773(12) Uani 1 1 d .
O1A O 0.82497(11) 0.07009(13) -0.25013(17) 0.0477(6) Uani 1 1 d .
O2A O 0.91778(11) 0.07556(13) -0.12146(17) 0.0472(6) Uani 1 1 d .
O1B O 0.96478(10) 0.09005(13) 0.21822(16) 0.0439(5) Uani 1 1 d .
O2B O 0.90672(10) 0.09355(13) 0.32824(16) 0.0445(6) Uani 1 1 d .
O1C O 0.69147(12) 0.07551(14) 0.30831(17) 0.0514(6) Uani 1 1 d .
O2C O 0.59992(11) 0.06236(15) 0.17959(17) 0.0518(6) Uani 1 1 d .
O1D O 0.55296(10) 0.04983(12) -0.15955(16) 0.0450(6) Uani 1 1 d .
O2D O 0.60919(11) 0.05733(13) -0.27395(17) 0.0478(6) Uani 1 1 d .
C1A C 0.71737(16) 0.06471(19) -0.2574(2) 0.0448(8) Uani 1 1 d .
H1A H 0.7148 0.0176 -0.2875 0.057(2) Uiso 1 1 calc R
C2A C 0.77304(16) 0.10300(19) -0.2298(2) 0.0415(7) Uani 1 1 d .
C3A C 0.77849(15) 0.17384(18) -0.1853(2) 0.0384(7) Uani 1 1 d .
C4A C 0.72458(15) 0.20399(17) -0.1685(2) 0.0378(7) Uani 1 1 d .
H4A H 0.7270 0.2510 -0.1382 0.057(2) Uiso 1 1 calc R
C5A C 0.66767(15) 0.16648(18) -0.1954(2) 0.0383(7) Uani 1 1 d .
C6A C 0.66546(16) 0.09615(19) -0.2403(2) 0.0422(8) Uani 1 1 d .
C7A C 0.86659(18) 0.0302(2) -0.1731(3) 0.0516(9) Uani 1 1 d .
H7A1 H 0.8823 -0.0143 -0.1982 0.059(2) Uiso 1 1 calc R
H7A2 H 0.8439 0.0127 -0.1295 0.059(2) Uiso 1 1 calc R
C8A C 0.84170(15) 0.21276(18) -0.1517(2) 0.0386(7) Uani 1 1 d .
H8A H 0.8656 0.1964 -0.1950 0.059(2) Uiso 1 1 calc R
C9A C 0.83898(16) 0.30005(18) -0.1557(2) 0.0432(8) Uani 1 1 d .
H9A1 H 0.8149 0.3182 -0.1143 0.059(2) Uiso 1 1 calc R
H9A2 H 0.8808 0.3202 -0.1315 0.059(2) Uiso 1 1 calc R
C10A C 0.81019(19) 0.3302(2) -0.2563(3) 0.0546(9) Uani 1 1 d .
H10A H 0.8303 0.3070 -0.2994 0.081(4) Uiso 1 1 calc R
H10B H 0.8154 0.3845 -0.2569 0.081(4) Uiso 1 1 calc R
H10C H 0.7667 0.3181 -0.2763 0.081(4) Uiso 1 1 calc R
C1B C 0.93958(16) 0.08522(19) 0.0483(2) 0.0437(8) Uani 1 1 d .
H1B H 0.9637 0.0413 0.0543 0.057(2) Uiso 1 1 calc R
C2B C 0.93338(15) 0.12160(18) 0.1290(2) 0.0406(7) Uani 1 1 d .
C3B C 0.89920(15) 0.18926(17) 0.1224(2) 0.0385(7) Uani 1 1 d .
C4B C 0.87067(15) 0.21656(17) 0.0311(2) 0.0374(7) Uani 1 1 d .
H4B H 0.8470 0.2608 0.0254 0.057(2) Uiso 1 1 calc R
C5B C 0.87529(15) 0.18172(17) -0.0526(2) 0.0379(7) Uani 1 1 d .
C6B C 0.90992(15) 0.11401(18) -0.0419(2) 0.0408(7) Uani 1 1 d .
C7B C 0.92787(16) 0.04773(18) 0.2641(2) 0.0412(7) Uani 1 1 d .
H7B H 0.8920 0.0265 0.2157 0.059(2) Uiso 1 1 calc R
C8B C 0.89026(15) 0.22845(18) 0.2112(2) 0.0408(7) Uani 1 1 d .
H8B H 0.9281 0.2194 0.2635 0.059(2) Uiso 1 1 calc R
C9B C 0.88253(16) 0.31552(18) 0.1991(2) 0.0448(8) Uani 1 1 d .
H9B1 H 0.8472 0.3262 0.1444 0.059(2) Uiso 1 1 calc R
H9B2 H 0.8737 0.3367 0.2553 0.059(2) Uiso 1 1 calc R
C10B C 0.93931(18) 0.3543(2) 0.1850(3) 0.0630(11) Uani 1 1 d .
H10D H 0.9744 0.3441 0.2391 0.081(4) Uiso 1 1 calc R
H10E H 0.9323 0.4083 0.1790 0.081(4) Uiso 1 1 calc R
H10F H 0.9474 0.3351 0.1281 0.081(4) Uiso 1 1 calc R
C11B C 0.96661(15) -0.01706(19) 0.3202(2) 0.0427(8) Uani 1 1 d .
C12B C 1.01044(19) -0.0527(2) 0.2851(3) 0.0561(10) Uani 1 1 d .
H12B H 1.0175 -0.0355 0.2288 0.057(2) Uiso 1 1 calc R
C13B C 1.04416(18) -0.1146(2) 0.3338(3) 0.0548(9) Uani 1 1 d .
H13B H 1.0742 -0.1373 0.3100 0.057(2) Uiso 1 1 calc R
C14B C 1.03380(15) -0.14286(18) 0.4167(2) 0.0415(8) Uani 1 1 d .
C15B C 0.98923(15) -0.10680(18) 0.4509(2) 0.0413(7) Uani 1 1 d .
H15B H 0.9816 -0.1246 0.5066 0.057(2) Uiso 1 1 calc R
C16B C 0.95577(16) -0.04447(19) 0.4033(2) 0.0427(8) Uani 1 1 d .
H16B H 0.9261 -0.0212 0.4273 0.057(2) Uiso 1 1 calc R
C17B C 1.06798(16) -0.21088(19) 0.4664(2) 0.0439(8) Uani 1 1 d .
C18B C 1.13026(18) -0.2238(2) 0.4721(3) 0.0546(9) Uani 1 1 d .
H18B H 1.1523 -0.1891 0.4460 0.057(2) Uiso 1 1 calc R
C19B C 1.15874(19) -0.2892(3) 0.5173(3) 0.0616(11) Uani 1 1 d .
H19B H 1.2004 -0.2966 0.5206 0.057(2) Uiso 1 1 calc R
C20B C 1.07150(19) -0.3288(2) 0.5494(3) 0.0533(9) Uani 1 1 d .
H20B H 1.0507 -0.3647 0.5759 0.057(2) Uiso 1 1 calc R
C21B C 1.03835(16) -0.26598(19) 0.5064(2) 0.0460(8) Uani 1 1 d .
H21B H 0.9967 -0.2605 0.5042 0.057(2) Uiso 1 1 calc R
C1C C 0.79838(17) 0.0856(2) 0.3146(2) 0.0456(8) Uani 1 1 d .
H1C H 0.8060 0.0409 0.3504 0.057(2) Uiso 1 1 calc R
C2C C 0.73854(16) 0.1144(2) 0.2825(2) 0.0437(8) Uani 1 1 d .
C3C C 0.72614(16) 0.18154(19) 0.2290(2) 0.0401(7) Uani 1 1 d .
C4C C 0.77586(15) 0.21772(17) 0.2080(2) 0.0379(7) Uani 1 1 d .
H4C H 0.7680 0.2621 0.1715 0.057(2) Uiso 1 1 calc R
C5C C 0.83728(15) 0.19077(18) 0.2389(2) 0.0388(7) Uani 1 1 d .
C6C C 0.84684(16) 0.12394(19) 0.2928(2) 0.0412(7) Uani 1 1 d .
C7C C 0.65405(19) 0.0263(2) 0.2384(3) 0.0555(10) Uani 1 1 d .
H7C1 H 0.6417 -0.0169 0.2702 0.059(2) Uiso 1 1 calc R
H7C2 H 0.6786 0.0071 0.1982 0.059(2) Uiso 1 1 calc R
C8C C 0.65988(16) 0.2096(2) 0.1905(2) 0.0434(8) Uani 1 1 d .
H8C H 0.6374 0.1927 0.2355 0.059(2) Uiso 1 1 calc R
C9C C 0.65276(17) 0.2966(2) 0.1821(2) 0.0474(8) Uani 1 1 d .
H9C1 H 0.6734 0.3148 0.1361 0.059(2) Uiso 1 1 calc R
H9C2 H 0.6090 0.3090 0.1577 0.059(2) Uiso 1 1 calc R
C10C C 0.6796(2) 0.3383(2) 0.2767(3) 0.0641(11) Uani 1 1 d .
H10G H 0.6607 0.3191 0.3235 0.081(4) Uiso 1 1 calc R
H10H H 0.6713 0.3919 0.2676 0.081(4) Uiso 1 1 calc R
H10I H 0.7237 0.3301 0.2985 0.081(4) Uiso 1 1 calc R
C1D C 0.58040(16) 0.05692(19) 0.0101(3) 0.0451(8) Uani 1 1 d .
H1D H 0.5629 0.0089 0.0108 0.057(2) Uiso 1 1 calc R
C2D C 0.58177(15) 0.08904(19) -0.0758(2) 0.0413(7) Uani 1 1 d .
C3D C 0.60697(14) 0.16204(18) -0.0790(2) 0.0380(7) Uani 1 1 d .
C4D C 0.63127(15) 0.19924(18) 0.0082(2) 0.0398(7) Uani 1 1 d .
H4D H 0.6489 0.2472 0.0077 0.057(2) Uiso 1 1 calc R
C5D C 0.63055(15) 0.16833(18) 0.0955(2) 0.0414(7) Uani 1 1 d .
C6D C 0.60501(16) 0.0958(2) 0.0952(2) 0.0450(8) Uani 1 1 d .
C7D C 0.59045(16) 0.01017(19) -0.2075(2) 0.0451(8) Uani 1 1 d .
H7D H 0.6268 -0.0121 -0.1613 0.059(2) Uiso 1 1 calc R
C8D C 0.60939(15) 0.19586(18) -0.1737(2) 0.0403(7) Uani 1 1 d .
H8D H 0.5741 0.1743 -0.2227 0.059(2) Uiso 1 1 calc R
C9D C 0.60102(17) 0.28345(19) -0.1795(3) 0.0479(8) Uani 1 1 d .
H9D1 H 0.5642 0.2972 -0.1609 0.059(2) Uiso 1 1 calc R
H9D2 H 0.6365 0.3075 -0.1349 0.059(2) Uiso 1 1 calc R
C10D C 0.5948(2) 0.3130(2) -0.2803(3) 0.0639(11) Uani 1 1 d .
H10J H 0.6334 0.3059 -0.2954 0.081(4) Uiso 1 1 calc R
H10K H 0.5845 0.3663 -0.2835 0.081(4) Uiso 1 1 calc R
H10L H 0.5624 0.2854 -0.3254 0.081(4) Uiso 1 1 calc R
C11D C 0.54929(16) -0.05217(19) -0.2655(2) 0.0457(8) Uani 1 1 d .
C12D C 0.54122(17) -0.1197(2) -0.2221(3) 0.0486(8) Uani 1 1 d .
H12D H 0.5622 -0.1275 -0.1580 0.057(2) Uiso 1 1 calc R
C13D C 0.50246(17) -0.1761(2) -0.2726(3) 0.0474(8) Uani 1 1 d .
H13D H 0.4982 -0.2217 -0.2426 0.057(2) Uiso 1 1 calc R
C14D C 0.46964(17) -0.1648(2) -0.3683(3) 0.0494(8) Uani 1 1 d .
C15D C 0.4787(2) -0.0965(2) -0.4116(3) 0.0628(11) Uani 1 1 d .
H15D H 0.4583 -0.0885 -0.4759 0.057(2) Uiso 1 1 calc R
C16D C 0.5172(2) -0.0412(2) -0.3613(3) 0.0602(11) Uani 1 1 d .
H16D H 0.5219 0.0042 -0.3913 0.057(2) Uiso 1 1 calc R
C17D C 0.42603(18) -0.2228(2) -0.4238(3) 0.0516(9) Uani 1 1 d .
C18D C 0.4398(2) -0.3001(2) -0.4192(3) 0.0616(10) Uani 1 1 d .
H18D H 0.4780 -0.3174 -0.3813 0.057(2) Uiso 1 1 calc R
C19D C 0.3960(3) -0.3516(3) -0.4720(3) 0.0742(13) Uani 1 1 d .
H19D H 0.4064 -0.4031 -0.4692 0.057(2) Uiso 1 1 calc R
C20D C 0.3269(2) -0.2546(3) -0.5313(3) 0.0770(14) Uani 1 1 d .
H20D H 0.2884 -0.2383 -0.5695 0.057(2) Uiso 1 1 calc R
C21D C 0.3677(2) -0.2013(3) -0.4828(3) 0.0726(13) Uani 1 1 d .
H21D H 0.3567 -0.1500 -0.4889 0.057(2) Uiso 1 1 calc R
C2S C 0.7491(3) -0.0269(2) 0.0207(3) 0.0734(13) Uani 1 1 d .
H2S1 H 0.7801 -0.0549 0.0687 0.059(2) Uiso 1 1 calc R
H2S2 H 0.7088 -0.0377 0.0301 0.059(2) Uiso 1 1 calc R
O1S O 0.74945(19) -0.0522(2) -0.0707(2) 0.0914(12) Uani 1 1 d .
H1S H 0.7729 -0.0889 -0.0654 0.084(16) Uiso 1 1 calc R
C1S C 0.76189(19) 0.0551(2) 0.0337(3) 0.0544(9) Uani 1 1 d .
H1S1 H 0.8031 0.0655 0.0295 0.081(4) Uiso 1 1 calc R
H1S2 H 0.7588 0.0705 0.0954 0.081(4) Uiso 1 1 calc R
H1S3 H 0.7322 0.0830 -0.0152 0.081(4) Uiso 1 1 calc R
Cl1 Cl 0.67212(10) -0.02848(9) 0.50793(11) 0.1176(6) Uani 1 1 d .
C3S C 0.7487(3) 0.0034(4) 0.5209(4) 0.0946(18) Uani 1 1 d .
H3S1 H 0.7478 0.0438 0.4751 0.059(2) Uiso 1 1 calc R
H3S2 H 0.7655 0.0245 0.5845 0.059(2) Uiso 1 1 calc R
Cl2 Cl 0.7967(2) -0.0681(2) 0.5040(2) 0.275(2) Uani 1 1 d .

loop_
_atom_site_aniso_label
_atom_site_aniso_U_11
_atom_site_aniso_U_22
_atom_site_aniso_U_33
_atom_site_aniso_U_23
_atom_site_aniso_U_13
_atom_site_aniso_U_12
N1B 0.061(2) 0.0589(19) 0.0526(18) 0.0049(15) 0.0104(16) 0.0181(16)
N1D 0.085(3) 0.083(3) 0.062(2) -0.023(2) 0.018(2) -0.040(2)
O1A 0.0514(14) 0.0496(13) 0.0462(13) -0.0121(11) 0.0206(11) -0.0040(11)
O2A 0.0458(14) 0.0487(13) 0.0506(14) -0.0068(11) 0.0195(11) 0.0016(11)
O1B 0.0372(12) 0.0451(13) 0.0456(13) 0.0065(10) 0.0058(10) 0.0054(10)
O2B 0.0432(13) 0.0478(13) 0.0383(12) -0.0010(10) 0.0049(10) 0.0119(10)
O1C 0.0531(15) 0.0577(15) 0.0467(13) 0.0122(12) 0.0193(12) 0.0038(12)
O2C 0.0482(14) 0.0606(15) 0.0503(14) 0.0108(12) 0.0201(11) -0.0022(12)
O1D 0.0406(13) 0.0402(12) 0.0498(13) -0.0073(10) 0.0056(10) -0.0076(10)
O2D 0.0446(13) 0.0475(13) 0.0477(13) -0.0085(11) 0.0074(10) -0.0145(11)
C1A 0.056(2) 0.0368(17) 0.0422(18) -0.0111(14) 0.0142(16) -0.0085(15)
C2A 0.0446(19) 0.0439(18) 0.0371(17) -0.0063(14) 0.0135(14) -0.0016(15)
C3A 0.0450(19) 0.0393(16) 0.0310(15) -0.0028(13) 0.0106(13) -0.0064(14)
C4A 0.0436(18) 0.0323(15) 0.0351(16) -0.0009(13) 0.0070(13) -0.0057(13)
C5A 0.0419(18) 0.0378(16) 0.0321(15) 0.0014(13) 0.0055(13) -0.0037(13)
C6A 0.0436(19) 0.0405(17) 0.0392(17) -0.0041(14) 0.0061(14) -0.0114(14)
C7A 0.059(2) 0.0410(18) 0.060(2) -0.0107(16) 0.0243(19) 0.0000(16)
C8A 0.0396(18) 0.0408(17) 0.0362(16) -0.0013(13) 0.0122(13) -0.0052(14)
C9A 0.0450(19) 0.0400(17) 0.0427(18) 0.0038(14) 0.0092(15) -0.0076(14)
C10A 0.057(2) 0.050(2) 0.051(2) 0.0114(17) 0.0062(17) -0.0087(17)
C1B 0.0415(19) 0.0382(17) 0.053(2) 0.0007(15) 0.0149(15) 0.0052(14)
C2B 0.0371(17) 0.0402(17) 0.0428(17) 0.0022(14) 0.0085(14) -0.0006(13)
C3B 0.0364(17) 0.0349(16) 0.0408(17) -0.0024(13) 0.0053(13) -0.0022(13)
C4B 0.0384(17) 0.0305(15) 0.0398(17) 0.0009(13) 0.0056(13) -0.0016(13)
C5B 0.0381(17) 0.0350(16) 0.0398(17) 0.0020(13) 0.0100(14) -0.0049(13)
C6B 0.0424(18) 0.0397(17) 0.0428(18) -0.0042(14) 0.0160(14) -0.0015(14)
C7B 0.0408(18) 0.0399(17) 0.0403(17) 0.0013(14) 0.0072(14) 0.0033(14)
C8B 0.0387(18) 0.0379(16) 0.0405(17) -0.0040(14) 0.0024(14) 0.0003(14)
C9B 0.0465(19) 0.0380(17) 0.0437(18) -0.0074(14) 0.0029(15) 0.0009(15)
C10B 0.050(2) 0.043(2) 0.091(3) -0.009(2) 0.011(2) -0.0054(17)
C11B 0.0390(18) 0.0402(17) 0.0438(18) -0.0038(14) 0.0036(14) 0.0037(14)
C12B 0.063(2) 0.059(2) 0.050(2) 0.0110(18) 0.0230(18) 0.0182(19)
C13B 0.050(2) 0.058(2) 0.062(2) 0.0090(18) 0.0251(18) 0.0186(18)
C14B 0.0360(17) 0.0399(17) 0.0435(18) -0.0022(14) 0.0032(14) 0.0025(14)
C15B 0.0430(18) 0.0423(17) 0.0372(17) -0.0016(14) 0.0092(14) -0.0009(14)
C16B 0.0404(19) 0.0418(18) 0.0444(18) -0.0023(14) 0.0094(15) 0.0066(14)
C17B 0.0443(19) 0.0439(18) 0.0388(17) -0.0046(14) 0.0039(14) 0.0074(15)
C18B 0.048(2) 0.055(2) 0.061(2) 0.0072(18) 0.0146(17) 0.0086(17)
C19B 0.046(2) 0.072(3) 0.064(2) 0.011(2) 0.0117(18) 0.020(2)
C20B 0.059(2) 0.049(2) 0.048(2) 0.0024(16) 0.0092(17) 0.0059(18)
C21B 0.0433(19) 0.0454(19) 0.0446(18) -0.0021(15) 0.0048(15) 0.0034(15)
C1C 0.054(2) 0.0420(18) 0.0410(18) 0.0083(14) 0.0133(15) 0.0113(15)
C2C 0.048(2) 0.0479(19) 0.0375(17) 0.0043(14) 0.0164(15) 0.0047(16)
C3C 0.0447(19) 0.0426(17) 0.0330(16) -0.0023(13) 0.0110(14) 0.0068(14)
C4C 0.0444(18) 0.0329(15) 0.0337(15) -0.0034(13) 0.0067(13) 0.0052(13)
C5C 0.0452(19) 0.0373(16) 0.0311(15) -0.0062(13) 0.0062(13) 0.0060(14)
C6C 0.0435(18) 0.0428(17) 0.0341(16) -0.0005(14) 0.0057(14) 0.0097(14)
C7C 0.061(2) 0.051(2) 0.059(2) 0.0199(18) 0.0238(19) -0.0002(18)
C8C 0.0420(19) 0.0498(19) 0.0394(17) 0.0004(15) 0.0132(14) 0.0045(15)
C9C 0.049(2) 0.0470(19) 0.0440(18) -0.0035(15) 0.0089(15) 0.0128(16)
C10C 0.076(3) 0.061(2) 0.053(2) -0.0134(19) 0.015(2) 0.014(2)
C1D 0.0423(19) 0.0360(17) 0.057(2) 0.0006(15) 0.0146(16) -0.0050(14)
C2D 0.0334(17) 0.0430(18) 0.0446(18) -0.0018(14) 0.0062(14) -0.0028(14)
C3D 0.0331(16) 0.0375(16) 0.0409(17) -0.0016(13) 0.0064(13) -0.0020(13)
C4D 0.0370(17) 0.0360(16) 0.0457(18) 0.0008(14) 0.0104(14) 0.0011(13)
C5D 0.0376(18) 0.0410(17) 0.0448(18) 0.0002(14) 0.0106(14) 0.0059(14)
C6D 0.0437(19) 0.0452(18) 0.0476(19) 0.0049(15) 0.0155(15) 0.0030(15)
C7D 0.0449(19) 0.0388(17) 0.0478(19) -0.0018(15) 0.0070(15) -0.0041(15)
C8D 0.0381(18) 0.0376(16) 0.0412(17) -0.0018(14) 0.0048(14) -0.0036(14)
C9D 0.046(2) 0.0390(18) 0.055(2) 0.0034(16) 0.0093(16) -0.0011(15)
C10D 0.066(3) 0.053(2) 0.072(3) 0.018(2) 0.019(2) 0.0036(19)
C11D 0.0420(19) 0.0402(17) 0.0486(19) -0.0051(15) 0.0027(15) -0.0041(15)
C12D 0.049(2) 0.049(2) 0.0422(18) 0.0024(15) 0.0041(15) -0.0048(16)
C13D 0.050(2) 0.0394(18) 0.052(2) 0.0017(15) 0.0118(16) -0.0058(15)
C14D 0.047(2) 0.0455(19) 0.051(2) -0.0072(16) 0.0056(16) -0.0059(16)
C15D 0.071(3) 0.054(2) 0.047(2) 0.0044(17) -0.0098(19) -0.014(2)
C16D 0.067(3) 0.045(2) 0.055(2) 0.0097(17) -0.0056(19) -0.0130(18)
C17D 0.057(2) 0.052(2) 0.0439(19) -0.0070(16) 0.0119(17) -0.0145(18)
C18D 0.067(3) 0.053(2) 0.064(2) -0.0129(19) 0.017(2) -0.0144(19)
C19D 0.105(4) 0.053(2) 0.070(3) -0.020(2) 0.034(3) -0.025(2)
C20D 0.065(3) 0.090(4) 0.066(3) -0.013(2) 0.003(2) -0.030(3)
C21D 0.069(3) 0.061(3) 0.073(3) -0.010(2) -0.003(2) -0.013(2)
C2S 0.100(4) 0.051(2) 0.065(3) 0.001(2) 0.015(2) 0.008(2)
O1S 0.123(3) 0.076(2) 0.0567(18) -0.0112(16) -0.0038(18) 0.041(2)
C1S 0.061(2) 0.047(2) 0.057(2) -0.0052(17) 0.0212(18) -0.0106(17)
Cl1 0.1740(17) 0.0885(10) 0.0771(9) -0.0002(7) 0.0140(10) -0.0312(10)
C3S 0.135(5) 0.098(4) 0.054(3) 0.007(3) 0.032(3) 0.015(4)
Cl2 0.439(5) 0.238(3) 0.223(3) 0.150(3) 0.215(3) 0.258(4)

loop_
_atom_type_symbol
_atom_type_description
_atom_type_scat_dispersion_real
_atom_type_scat_dispersion_imag
_atom_type_scat_source
C C 0.0181 0.0091 'International Tables Vol C Tables 4.2.6.8 and 6.1.1.4'
H H 0.0000 0.0000 'International Tables Vol C Tables 4.2.6.8 and 6.1.1.4'
N N 0.0311 0.0180 'International Tables Vol C Tables 4.2.6.8 and 6.1.1.4'
O O 0.0492 0.0322 'International Tables Vol C Tables 4.2.6.8 and 6.1.1.4'
Cl Cl 0.3639 0.7018 'International Tables Vol C Tables 4.2.6.8 and 6.1.1.4'

loop_
_geom_angle_atom_site_label_1
_geom_angle_atom_site_label_2
_geom_angle_atom_site_label_3
_geom_angle
C19B N1B C20B 115.1(3)
C19D N1D C20D 116.3(4)
C2A O1A C7A 115.7(3)
C6B O2A C7A 115.9(3)
C2B O1B C7B 115.9(2)
C6C O2B C7B 116.1(2)
C2C O1C C7C 116.3(3)
C6D O2C C7C 116.7(3)
C2D O1D C7D 118.8(3)
C6A O2D C7D 117.1(3)
C6A C1A C2A 119.9(3)
C1A C2A C3A 121.7(3)
C1A C2A O1A 118.5(3)
C3A C2A O1A 119.8(3)
C2A C3A C4A 116.9(3)
C2A C3A C8A 120.0(3)
C4A C3A C8A 123.0(3)
C5A C4A C3A 122.7(3)
C4A C5A C6A 117.4(3)
C4A C5A C8D 123.8(3)
C6A C5A C8D 118.7(3)
C1A C6A C5A 121.5(3)
C1A C6A O2D 118.0(3)
C5A C6A O2D 120.4(3)
O1A C7A O2A 113.2(3)
C3A C8A C5B 108.0(2)
C3A C8A C9A 114.3(3)
C5B C8A C9A 113.3(3)
C10A C9A C8A 112.7(3)
C2B C1B C6B 120.1(3)
C1B C2B C3B 121.3(3)
C1B C2B O1B 117.5(3)
C3B C2B O1B 121.2(3)
C4B C3B C2B 116.9(3)
C4B C3B C8B 121.4(3)
C2B C3B C8B 121.6(3)
C3B C4B C5B 124.0(3)
C4B C5B C6B 116.7(3)
C4B C5B C8A 122.1(3)
C6B C5B C8A 121.1(3)
C1B C6B O2A 118.1(3)
C1B C6B C5B 120.9(3)
O2A C6B C5B 120.9(3)
O2B C7B O1B 111.5(3)
O2B C7B C11B 108.4(3)
O1B C7B C11B 109.0(3)
C5C C8B C3B 109.4(3)
C5C C8B C9B 113.1(3)
C3B C8B C9B 112.7(3)
C10B C9B C8B 113.0(3)
C12B C11B C16B 119.1(3)
C12B C11B C7B 119.8(3)
C16B C11B C7B 120.9(3)
C11B C12B C13B 120.3(3)
C14B C13B C12B 121.4(3)
C13B C14B C15B 117.8(3)
C13B C14B C17B 121.3(3)
C15B C14B C17B 120.9(3)
C14B C15B C16B 121.2(3)
C11B C16B C15B 120.2(3)
C21B C17B C18B 116.9(3)
C21B C17B C14B 121.2(3)
C18B C17B C14B 121.9(3)
C19B C18B C17B 118.8(4)
N1B C19B C18B 125.0(4)
N1B C20B C21B 125.2(4)
C20B C21B C17B 119.1(3)
C2C C1C C6C 119.5(3)
C1C C2C O1C 117.8(3)
C1C C2C C3C 121.1(3)
O1C C2C C3C 121.1(3)
C4C C3C C2C 117.5(3)
C4C C3C C8C 122.3(3)
C2C C3C C8C 120.0(3)
C3C C4C C5C 123.4(3)
C6C C5C C4C 116.4(3)
C6C C5C C8B 120.8(3)
C4C C5C C8B 122.7(3)
C1C C6C C5C 122.1(3)
C1C C6C O2B 117.5(3)
C5C C6C O2B 120.4(3)
O1C C7C O2C 113.3(3)
C3C C8C C5D 107.9(3)
C3C C8C C9C 114.9(3)
C5D C8C C9C 112.8(3)
C10C C9C C8C 113.5(3)
C2D C1D C6D 120.3(3)
C1D C2D O1D 118.0(3)
C1D C2D C3D 120.9(3)
O1D C2D C3D 120.8(3)
C4D C3D C2D 116.9(3)
C4D C3D C8D 122.7(3)
C2D C3D C8D 120.3(3)
C5D C4D C3D 123.4(3)
C4D C5D C6D 117.7(3)
C4D C5D C8C 122.0(3)
C6D C5D C8C 120.2(3)
C1D C6D C5D 120.7(3)
C1D C6D O2C 118.1(3)
C5D C6D O2C 121.1(3)
O1D C7D O2D 112.4(3)
O1D C7D C11D 105.9(3)
O2D C7D C11D 106.8(3)
C3D C8D C5A 108.2(3)
C3D C8D C9D 113.7(3)
C5A C8D C9D 115.1(3)
C10D C9D C8D 111.5(3)
C12D C11D C16D 118.7(3)
C12D C11D C7D 120.0(3)
C16D C11D C7D 121.2(3)
C11D C12D C13D 121.0(3)
C12D C13D C14D 120.3(3)
C15D C14D C13D 118.1(3)
C15D C14D C17D 120.1(3)
C13D C14D C17D 121.8(3)
C16D C15D C14D 121.2(4)
C15D C16D C11D 120.7(3)
C18D C17D C21D 116.7(4)
C18D C17D C14D 122.7(4)
C21D C17D C14D 120.5(4)
C17D C18D C19D 119.6(4)
N1D C19D C18D 123.2(4)
N1D C20D C21D 123.5(5)
C20D C21D C17D 120.6(4)
O1S C2S C1S 112.2(4)
Cl2 C3S Cl1 112.7(4)

loop_
_geom_bond_atom_site_label_1
_geom_bond_atom_site_label_2
_geom_bond_distance
N1B C19B 1.329(5)
N1B C20B 1.334(5)
N1D C19D 1.350(6)
N1D C20D 1.356(6)
O1A C2A 1.405(4)
O1A C7A 1.424(4)
O2A C6B 1.395(4)
O2A C7A 1.424(4)
O1B C2B 1.405(4)
O1B C7B 1.413(4)
O2B C6C 1.401(4)
O2B C7B 1.413(4)
O1C C2C 1.395(4)
O1C C7C 1.415(5)
O2C C6D 1.396(4)
O2C C7C 1.421(4)
O1D C2D 1.391(4)
O1D C7D 1.419(4)
O2D C6A 1.395(4)
O2D C7D 1.424(4)
C1A C6A 1.373(5)
C1A C2A 1.374(5)
C2A C3A 1.391(4)
C3A C4A 1.403(5)
C3A C8A 1.524(4)
C4A C5A 1.390(4)
C5A C6A 1.390(4)
C5A C8D 1.520(5)
C8A C5B 1.527(4)
C8A C9A 1.532(4)
C9A C10A 1.521(5)
C1B C2B 1.379(5)
C1B C6B 1.390(5)
C2B C3B 1.401(4)
C3B C4B 1.389(4)
C3B C8B 1.528(5)
C4B C5B 1.394(4)
C5B C6B 1.403(5)
C7B C11B 1.521(4)
C8B C5C 1.512(5)
C8B C9B 1.541(4)
C9B C10B 1.508(5)
C11B C12B 1.380(5)
C11B C16B 1.386(5)
C12B C13B 1.395(5)
C13B C14B 1.386(5)
C14B C15B 1.389(5)
C14B C17B 1.490(4)
C15B C16B 1.394(5)
C17B C21B 1.391(5)
C17B C18B 1.394(5)
C18B C19B 1.385(5)
C20B C21B 1.376(5)
C1C C2C 1.386(5)
C1C C6C 1.389(5)
C2C C3C 1.396(5)
C3C C4C 1.391(5)
C3C C8C 1.514(5)
C4C C5C 1.405(4)
C5C C6C 1.393(5)
C8C C5D 1.535(5)
C8C C9C 1.536(5)
C9C C10C 1.526(5)
C1D C2D 1.381(5)
C1D C6D 1.386(5)
C2D C3D 1.406(4)
C3D C4D 1.394(4)
C3D C8D 1.518(5)
C4D C5D 1.388(5)
C5D C6D 1.394(5)
C7D C11D 1.523(4)
C8D C9D 1.547(4)
C9D C10D 1.527(5)
C11D C12D 1.378(5)
C11D C16D 1.391(5)
C12D C13D 1.382(5)
C13D C14D 1.396(5)
C14D C15D 1.395(5)
C14D C17D 1.483(5)
C15D C16D 1.364(5)
C17D C18D 1.386(6)
C17D C21D 1.399(6)
C18D C19D 1.396(6)
C20D C21D 1.358(6)
C2S O1S 1.406(5)
C2S C1S 1.469(6)
Cl1 C3S 1.765(6)
C3S Cl2 1.715(6)
